data_7115094
loop_
_publ_author_name
'Chavez, Ferman A.'
'Que Jr., Lawrence'
'Tolman, William B.'

_publ_section_title
;
 Metal ion complexation by a new, highly sterically hindered, bowl-shaped
 carboxylate ligand
;
_journal_issue 1
_journal_name_full 'Chemical Communications'
_journal_page_first 111
_journal_paper_doi 10.1039/b006647h
_journal_year 2001
_chemical_formula_sum 'C116 H122 Cu O6'
_chemical_formula_weight 1675.68
_chemical_name_common 00229
_chemical_name_systematic
; 
 ? 
;
_space_group_IT_number 14
_symmetry_cell_setting monoclinic
_symmetry_space_group_name_Hall '-P 2yn'
_symmetry_space_group_name_H-M 'P 1 21/n 1'
_atom_sites_solution_hydrogens geom
_atom_sites_solution_primary direct
_atom_sites_solution_secondary difmap
_audit_creation_method SHELXL-97
_cell_angle_alpha 90.00
_cell_angle_beta 97.9700(10)
_cell_angle_gamma 90.00
_cell_formula_units_Z 2
_cell_length_a 15.2154(7)
_cell_length_b 11.1085(5)
_cell_length_c 27.7956(12)
_cell_measurement_reflns_used 7787
_cell_measurement_temperature 173(2)
_cell_volume 4652.6(4)
_computing_cell_refinement SAINT
_computing_data_collection SMART
_computing_data_reduction SAINT
_computing_molecular_graphics 'SHELXL-97 (Sheldrick, 1997)'
_computing_structure_refinement 'SHELXL-97 (Sheldrick, 1997)'
_diffrn_ambient_temperature 173(2)
_diffrn_measured_fraction_theta_full 0.996
_diffrn_measured_fraction_theta_max 0.996
_diffrn_measurement_device_type SMART
_diffrn_measurement_method hemisphere
_diffrn_radiation_monochromator graphite
_diffrn_radiation_source 'fine-focus sealed tube'
_diffrn_radiation_type MoK\a
_diffrn_radiation_wavelength 0.71073
_diffrn_reflns_av_R_equivalents 0.0439
_diffrn_reflns_av_sigmaI/netI 0.0461
_diffrn_reflns_limit_h_max 17
_diffrn_reflns_limit_h_min -18
_diffrn_reflns_limit_k_max 8
_diffrn_reflns_limit_k_min -13
_diffrn_reflns_limit_l_max 31
_diffrn_reflns_limit_l_min -33
_diffrn_reflns_number 23238
_diffrn_reflns_theta_full 25.04
_diffrn_reflns_theta_max 25.04
_diffrn_reflns_theta_min 1.45
_exptl_absorpt_coefficient_mu 0.292
_exptl_absorpt_correction_T_max 1.000000
_exptl_absorpt_correction_T_min 0.880844
_exptl_absorpt_correction_type multi-scan
_exptl_absorpt_process_details 'SADABS, R. Blessing (1995)'
_exptl_crystal_colour 'light green '
_exptl_crystal_density_diffrn 1.196
_exptl_crystal_density_method 'not measured'
_exptl_crystal_description block
_exptl_crystal_F_000 1790
_exptl_crystal_size_max 0.4
_exptl_crystal_size_mid 0.3
_exptl_crystal_size_min 0.2
_refine_diff_density_max 0.417
_refine_diff_density_min -0.895
_refine_diff_density_rms 0.061
_refine_ls_extinction_method none
_refine_ls_goodness_of_fit_ref 1.033
_refine_ls_hydrogen_treatment riding
_refine_ls_matrix_type full
_refine_ls_number_parameters 560
_refine_ls_number_reflns 8203
_refine_ls_number_restraints 0
_refine_ls_restrained_S_all 1.033
_refine_ls_R_factor_all 0.0901
_refine_ls_R_factor_gt 0.0598
_refine_ls_shift/su_max 0.000
_refine_ls_shift/su_mean 0.000
_refine_ls_structure_factor_coef Fsqd
_refine_ls_weighting_details 'calc w=1/[\s^2^(Fo^2^)+(0.0934P)^2^+3.7012P] where P=(Fo^2^+2Fc^2^)/3'
_refine_ls_weighting_scheme calc
_refine_ls_wR_factor_gt 0.1621
_refine_ls_wR_factor_ref 0.1795
_reflns_number_gt 5790
_reflns_number_total 8203
_reflns_threshold_expression >2sigma(I)
_cod_data_source_file b006647h.txt
_cod_data_source_block 00229
_cod_depositor_comments
;
The following automatic conversions were performed:

'_exptl_absorpt_correction_type' value 'multi-scans' was replaced
with the value 'multi-scan' as specified in the replacement file
'src/cod-tools/trunk/data/replacement-values/replacement_values.lst'.

Automatic conversion script
Id: cif_fix_values 5376 2017-05-30 11:51:03Z andrius 
;
_cod_original_sg_symbol_H-M P2(1)/n
_cod_database_code 7115094

loop_
_symmetry_equiv_pos_as_xyz
'x, y, z'
'-x+1/2, y+1/2, -z+1/2'
'-x, -y, -z'
'x-1/2, -y-1/2, z-1/2'

loop_
_atom_site_label
_atom_site_type_symbol
_atom_site_fract_x
_atom_site_fract_y
_atom_site_fract_z
_atom_site_U_iso_or_equiv
_atom_site_adp_type
_atom_site_occupancy
_atom_site_symmetry_multiplicity
_atom_site_calc_flag
_atom_site_refinement_flags
Cu1 Cu 0.5000 0.5000 0.0000 0.03898(19) Uani 1 2 d S
O1 O 0.38572(16) 0.4814(2) 0.09001(8) 0.0401(6) Uani 1 1 d .
O2 O 0.48057(15) 0.5924(2) 0.05475(8) 0.0408(6) Uani 1 1 d .
O3 O 0.40417(18) 0.3896(2) 0.00945(9) 0.0549(7) Uani 1 1 d .
H3 H 0.3701 0.4138 0.0339 0.066 Uiso 1 1 calc R
C1 C 0.42199(19) 0.5746(3) 0.08363(10) 0.0286(7) Uani 1 1 d .
C2 C 0.39460(19) 0.6939(3) 0.10483(10) 0.0265(6) Uani 1 1 d .
C3 C 0.30780(19) 0.7350(3) 0.09094(10) 0.0270(7) Uani 1 1 d .
C4 C 0.2868(2) 0.8527(3) 0.10183(11) 0.0316(7) Uani 1 1 d .
H4A H 0.2278 0.8803 0.0925 0.038 Uiso 1 1 calc R
C5 C 0.3493(2) 0.9319(3) 0.12601(11) 0.0305(7) Uani 1 1 d .
C6 C 0.4333(2) 0.8844(3) 0.14283(11) 0.0302(7) Uani 1 1 d .
H6A H 0.4756 0.9342 0.1617 0.036 Uiso 1 1 calc R
C7 C 0.45664(19) 0.7674(3) 0.13294(10) 0.0274(7) Uani 1 1 d .
C8 C 0.3284(2) 1.0646(3) 0.13435(12) 0.0357(7) Uani 1 1 d .
C9 C 0.3279(3) 1.0861(3) 0.18847(13) 0.0537(11) Uani 1 1 d .
H9A H 0.3869 1.0687 0.2061 0.081 Uiso 1 1 calc R
H9B H 0.2840 1.0332 0.2003 0.081 Uiso 1 1 calc R
H9C H 0.3126 1.1703 0.1938 0.081 Uiso 1 1 calc R
C10 C 0.2381(3) 1.1043(3) 0.10709(17) 0.0587(11) Uani 1 1 d .
H10A H 0.2307 1.1911 0.1113 0.088 Uiso 1 1 calc R
H10B H 0.1905 1.0612 0.1201 0.088 Uiso 1 1 calc R
H10C H 0.2357 1.0859 0.0724 0.088 Uiso 1 1 calc R
C11 C 0.3989(3) 1.1439(3) 0.11608(14) 0.0453(9) Uani 1 1 d .
H11A H 0.4567 1.1281 0.1354 0.068 Uiso 1 1 calc R
H11B H 0.3832 1.2288 0.1193 0.068 Uiso 1 1 calc R
H11C H 0.4020 1.1255 0.0819 0.068 Uiso 1 1 calc R
C12 C 0.2381(2) 0.6509(3) 0.06532(11) 0.0314(7) Uani 1 1 d .
H12A H 0.2169 0.5976 0.0899 0.038 Uiso 1 1 calc R
H12B H 0.2663 0.5992 0.0428 0.038 Uiso 1 1 calc R
C13 C 0.1586(2) 0.7129(3) 0.03688(11) 0.0309(7) Uani 1 1 d .
C14 C 0.1652(2) 0.7575(3) -0.00952(11) 0.0334(7) Uani 1 1 d .
C15 C 0.0928(2) 0.8176(3) -0.03507(12) 0.0388(8) Uani 1 1 d .
H15A H 0.0966 0.8471 -0.0668 0.047 Uiso 1 1 calc R
C16 C 0.0159(2) 0.8349(3) -0.01496(13) 0.0437(9) Uani 1 1 d .
H16A H -0.0318 0.8795 -0.0321 0.052 Uiso 1 1 calc R
C17 C 0.0083(2) 0.7871(3) 0.03042(13) 0.0416(8) Uani 1 1 d .
H17A H -0.0454 0.7973 0.0438 0.050 Uiso 1 1 calc R
C18 C 0.0786(2) 0.7244(3) 0.05658(12) 0.0334(7) Uani 1 1 d .
C19 C 0.0649(2) 0.6670(3) 0.10398(12) 0.0367(8) Uani 1 1 d .
C20 C 0.0567(2) 0.5407(3) 0.10623(13) 0.0421(8) Uani 1 1 d .
C31 C 0.3859(2) 0.8008(4) -0.05719(14) 0.0514(10) Uani 1 1 d .
H31A H 0.4300 0.8612 -0.0577 0.062 Uiso 1 1 calc R
C32 C 0.3118(2) 0.8245(3) -0.03456(13) 0.0442(9) Uani 1 1 d .
C33 C 0.3048(3) 0.9467(4) -0.01175(15) 0.0548(10) Uani 1 1 d .
H33A H 0.3567 0.9952 -0.0165 0.082 Uiso 1 1 calc R
H33B H 0.3023 0.9373 0.0231 0.082 Uiso 1 1 calc R
H33C H 0.2508 0.9871 -0.0271 0.082 Uiso 1 1 calc R
C34 C 0.1885(3) 0.5257(4) -0.05690(15) 0.0510(10) Uani 1 1 d .
H34A H 0.2076 0.4556 -0.0742 0.077 Uiso 1 1 calc R
H34B H 0.1314 0.5546 -0.0735 0.077 Uiso 1 1 calc R
H34C H 0.1822 0.5028 -0.0235 0.077 Uiso 1 1 calc R
C35 C 0.54830(19) 0.7201(3) 0.15238(11) 0.0295(7) Uani 1 1 d .
H35A H 0.5917 0.7554 0.1330 0.035 Uiso 1 1 calc R
H35B H 0.5488 0.6318 0.1476 0.035 Uiso 1 1 calc R
C36 C 0.57867(19) 0.7470(3) 0.20593(11) 0.0288(7) Uani 1 1 d .
C37 C 0.5332(2) 0.6975(3) 0.24186(11) 0.0306(7) Uani 1 1 d .
C38 C 0.5609(2) 0.7241(3) 0.29069(12) 0.0361(8) Uani 1 1 d .
H38A H 0.5300 0.6909 0.3150 0.043 Uiso 1 1 calc R
C39 C 0.6335(2) 0.7988(3) 0.30397(12) 0.0390(8) Uani 1 1 d .
H39A H 0.6507 0.8190 0.3372 0.047 Uiso 1 1 calc R
C40 C 0.6803(2) 0.8433(3) 0.26905(12) 0.0386(8) Uani 1 1 d .
H40A H 0.7311 0.8922 0.2785 0.046 Uiso 1 1 calc R
C21 C 0.0374(3) 0.4887(4) 0.14937(14) 0.0528(10) Uani 1 1 d .
H21A H 0.0306 0.4038 0.1508 0.063 Uiso 1 1 calc R
C22 C 0.0282(3) 0.5559(4) 0.18931(14) 0.0560(11) Uani 1 1 d .
H22A H 0.0149 0.5181 0.2181 0.067 Uiso 1 1 calc R
C23 C 0.0383(2) 0.6781(4) 0.18776(14) 0.0537(10) Uani 1 1 d .
H23A H 0.0322 0.7244 0.2158 0.064 Uiso 1 1 calc R
C24 C 0.0575(2) 0.7368(3) 0.14578(13) 0.0429(8) Uani 1 1 d .
C25 C 0.0698(3) 0.8709(4) 0.14687(15) 0.0533(10) Uani 1 1 d .
H25A H 0.0620 0.9016 0.1791 0.080 Uiso 1 1 calc R
H25B H 0.0258 0.9081 0.1222 0.080 Uiso 1 1 calc R
H25C H 0.1296 0.8905 0.1400 0.080 Uiso 1 1 calc R
C26 C 0.0658(3) 0.4604(4) 0.06404(14) 0.0514(10) Uani 1 1 d .
H26A H 0.0578 0.3764 0.0733 0.077 Uiso 1 1 calc R
H26B H 0.1250 0.4706 0.0544 0.077 Uiso 1 1 calc R
H26C H 0.0206 0.4816 0.0367 0.077 Uiso 1 1 calc R
C27 C 0.2466(2) 0.7354(3) -0.03361(12) 0.0374(8) Uani 1 1 d .
C28 C 0.2568(2) 0.6242(3) -0.05611(12) 0.0403(8) Uani 1 1 d .
C29 C 0.3322(3) 0.6047(4) -0.07852(13) 0.0513(10) Uani 1 1 d .
H29A H 0.3391 0.5296 -0.0939 0.062 Uiso 1 1 calc R
C30 C 0.3965(3) 0.6909(4) -0.07895(14) 0.0536(10) Uani 1 1 d .
H30B H 0.4477 0.6753 -0.0940 0.064 Uiso 1 1 calc R
C41 C 0.6546(2) 0.8179(3) 0.21997(11) 0.0316(7) Uani 1 1 d .
C42 C 0.7133(2) 0.8604(3) 0.18395(12) 0.0349(8) Uani 1 1 d .
C43 C 0.7142(2) 0.9815(3) 0.16955(13) 0.0406(8) Uani 1 1 d .
C44 C 0.7725(3) 1.0160(4) 0.13790(14) 0.0513(10) Uani 1 1 d .
H44A H 0.7743 1.0979 0.1283 0.062 Uiso 1 1 calc R
C45 C 0.8280(3) 0.9340(4) 0.12002(16) 0.0571(11) Uani 1 1 d .
H45A H 0.8671 0.9595 0.0982 0.069 Uiso 1 1 calc R
C46 C 0.8267(2) 0.8160(4) 0.13384(14) 0.0490(9) Uani 1 1 d .
H46A H 0.8648 0.7598 0.1213 0.059 Uiso 1 1 calc R
C47 C 0.7701(2) 0.7770(3) 0.16598(12) 0.0389(8) Uani 1 1 d .
C48 C 0.7720(2) 0.6469(3) 0.18045(14) 0.0443(9) Uani 1 1 d .
H48A H 0.8157 0.6040 0.1641 0.066 Uiso 1 1 calc R
H48B H 0.7132 0.6114 0.1710 0.066 Uiso 1 1 calc R
H48C H 0.7884 0.6403 0.2157 0.066 Uiso 1 1 calc R
C49 C 0.6536(3) 1.0740(3) 0.18666(14) 0.0490(9) Uani 1 1 d .
H49A H 0.6647 1.1524 0.1725 0.074 Uiso 1 1 calc R
H49B H 0.6649 1.0796 0.2222 0.074 Uiso 1 1 calc R
H49C H 0.5918 1.0504 0.1765 0.074 Uiso 1 1 calc R
C50 C 0.4580(2) 0.6106(3) 0.22903(11) 0.0320(7) Uani 1 1 d .
C51 C 0.3695(2) 0.6476(3) 0.22671(12) 0.0369(8) Uani 1 1 d .
C52 C 0.3021(2) 0.5646(4) 0.21129(13) 0.0465(9) Uani 1 1 d .
H52A H 0.2418 0.5891 0.2085 0.056 Uiso 1 1 calc R
C53 C 0.3222(3) 0.4484(4) 0.20021(13) 0.0490(9) Uani 1 1 d .
H53A H 0.2758 0.3935 0.1893 0.059 Uiso 1 1 calc R
C54 C 0.4093(3) 0.4110(3) 0.20476(12) 0.0445(9) Uani 1 1 d .
H54A H 0.4223 0.3296 0.1980 0.053 Uiso 1 1 calc R
C55 C 0.4783(2) 0.4906(3) 0.21910(12) 0.0364(8) Uani 1 1 d .
C56 C 0.5722(2) 0.4445(3) 0.22469(14) 0.0465(9) Uani 1 1 d .
H56A H 0.5720 0.3590 0.2160 0.070 Uiso 1 1 calc R
H56B H 0.5997 0.4545 0.2585 0.070 Uiso 1 1 calc R
H56C H 0.6061 0.4899 0.2032 0.070 Uiso 1 1 calc R
C57 C 0.3458(3) 0.7725(3) 0.24131(15) 0.0512(10) Uani 1 1 d .
H57A H 0.4003 0.8187 0.2511 0.077 Uiso 1 1 calc R
H57B H 0.3115 0.7678 0.2686 0.077 Uiso 1 1 calc R
H57C H 0.3103 0.8124 0.2138 0.077 Uiso 1 1 calc R
C58 C 0.3767(3) 0.2808(3) -0.01353(14) 0.0545(10) Uani 1 1 d .
H58A H 0.3257 0.2490 0.0003 0.082 Uiso 1 1 calc R
H58B H 0.4255 0.2225 -0.0086 0.082 Uiso 1 1 calc R
H58C H 0.3598 0.2948 -0.0484 0.082 Uiso 1 1 calc R

loop_
_atom_site_aniso_label
_atom_site_aniso_U_11
_atom_site_aniso_U_22
_atom_site_aniso_U_33
_atom_site_aniso_U_23
_atom_site_aniso_U_13
_atom_site_aniso_U_12
Cu1 0.0362(3) 0.0407(4) 0.0423(4) -0.0139(3) 0.0137(3) -0.0084(3)
O1 0.0512(15) 0.0334(13) 0.0384(13) -0.0030(10) 0.0156(11) 0.0010(11)
O2 0.0368(13) 0.0429(14) 0.0453(14) -0.0157(11) 0.0149(11) -0.0115(11)
O3 0.0589(17) 0.0567(17) 0.0545(16) -0.0258(13) 0.0267(13) -0.0261(13)
C1 0.0183(14) 0.046(2) 0.0209(15) -0.0084(14) 0.0006(12) -0.0070(14)
C2 0.0290(16) 0.0274(16) 0.0238(15) -0.0027(12) 0.0066(12) -0.0020(13)
C3 0.0246(15) 0.0308(17) 0.0259(15) -0.0043(13) 0.0039(12) -0.0037(13)
C4 0.0240(16) 0.0354(18) 0.0354(17) -0.0022(14) 0.0038(13) 0.0006(13)
C5 0.0304(17) 0.0309(17) 0.0306(16) -0.0034(13) 0.0055(13) -0.0014(13)
C6 0.0276(16) 0.0309(17) 0.0311(16) -0.0069(13) 0.0000(13) -0.0063(13)
C7 0.0244(15) 0.0312(17) 0.0265(15) -0.0007(13) 0.0040(12) -0.0028(13)
C8 0.0354(18) 0.0299(18) 0.0413(19) -0.0047(15) 0.0028(15) -0.0002(14)
C9 0.085(3) 0.033(2) 0.048(2) -0.0097(17) 0.026(2) 0.0017(19)
C10 0.044(2) 0.036(2) 0.092(3) -0.009(2) -0.007(2) 0.0092(17)
C11 0.051(2) 0.0324(19) 0.055(2) 0.0014(17) 0.0149(18) -0.0020(16)
C12 0.0277(16) 0.0320(17) 0.0338(17) -0.0037(14) 0.0022(13) -0.0035(13)
C13 0.0287(16) 0.0284(16) 0.0340(17) -0.0055(13) -0.0011(13) -0.0066(13)
C14 0.0312(17) 0.0327(17) 0.0355(17) -0.0047(14) 0.0019(14) -0.0095(14)
C15 0.041(2) 0.0356(19) 0.0380(18) 0.0035(15) 0.0003(15) -0.0066(15)
C16 0.037(2) 0.041(2) 0.050(2) 0.0007(17) -0.0053(16) 0.0053(16)
C17 0.0293(18) 0.046(2) 0.049(2) -0.0029(17) 0.0053(15) -0.0015(15)
C18 0.0267(16) 0.0349(18) 0.0373(18) -0.0062(14) -0.0003(14) -0.0040(14)
C19 0.0239(16) 0.052(2) 0.0341(18) -0.0013(15) 0.0030(13) -0.0048(15)
C20 0.0350(19) 0.051(2) 0.0393(19) 0.0023(17) 0.0012(15) -0.0121(16)
C31 0.040(2) 0.069(3) 0.047(2) 0.009(2) 0.0103(17) -0.0117(19)
C32 0.043(2) 0.051(2) 0.0374(19) 0.0040(17) 0.0024(16) -0.0120(17)
C33 0.059(3) 0.055(2) 0.051(2) 0.000(2) 0.0120(19) -0.021(2)
C34 0.048(2) 0.054(2) 0.052(2) -0.0162(19) 0.0097(18) -0.0098(18)
C35 0.0243(15) 0.0350(17) 0.0288(16) -0.0024(13) 0.0024(12) -0.0011(13)
C36 0.0254(15) 0.0270(16) 0.0332(16) -0.0031(13) 0.0006(13) 0.0026(13)
C37 0.0249(15) 0.0290(16) 0.0376(18) -0.0002(14) 0.0032(13) 0.0021(13)
C38 0.0388(18) 0.0383(19) 0.0318(17) -0.0023(14) 0.0070(14) 0.0038(15)
C39 0.044(2) 0.0408(19) 0.0299(17) -0.0071(15) -0.0016(15) 0.0071(16)
C40 0.0326(18) 0.0356(19) 0.045(2) -0.0069(15) -0.0038(15) -0.0024(15)
C21 0.048(2) 0.062(3) 0.047(2) 0.013(2) 0.0010(18) -0.0163(19)
C22 0.049(2) 0.080(3) 0.039(2) 0.013(2) 0.0056(17) -0.016(2)
C23 0.042(2) 0.083(3) 0.037(2) -0.003(2) 0.0077(17) 0.000(2)
C24 0.0307(18) 0.055(2) 0.043(2) -0.0045(17) 0.0066(15) -0.0018(16)
C25 0.048(2) 0.061(3) 0.053(2) -0.014(2) 0.0148(18) -0.0053(19)
C26 0.054(2) 0.048(2) 0.052(2) -0.0012(18) 0.0075(18) -0.0177(19)
C27 0.0337(18) 0.044(2) 0.0332(17) 0.0008(15) 0.0023(14) -0.0063(15)
C28 0.0387(19) 0.050(2) 0.0329(18) -0.0050(16) 0.0071(15) -0.0023(16)
C29 0.052(2) 0.059(2) 0.043(2) -0.0067(18) 0.0069(18) 0.007(2)
C30 0.038(2) 0.079(3) 0.046(2) 0.006(2) 0.0125(17) -0.001(2)
C41 0.0287(16) 0.0290(17) 0.0355(17) -0.0004(14) -0.0008(13) 0.0015(13)
C42 0.0249(16) 0.0409(19) 0.0357(18) 0.0013(15) -0.0071(13) -0.0069(14)
C43 0.0311(18) 0.042(2) 0.046(2) 0.0010(16) -0.0061(15) -0.0092(15)
C44 0.045(2) 0.052(2) 0.055(2) 0.0149(19) -0.0007(18) -0.0143(18)
C45 0.039(2) 0.067(3) 0.068(3) 0.017(2) 0.0167(19) -0.007(2)
C46 0.037(2) 0.057(2) 0.054(2) 0.0055(19) 0.0087(17) 0.0004(17)
C47 0.0275(17) 0.047(2) 0.0406(19) 0.0037(16) 0.0002(14) -0.0053(15)
C48 0.041(2) 0.044(2) 0.049(2) 0.0005(17) 0.0104(17) 0.0056(16)
C49 0.049(2) 0.040(2) 0.055(2) 0.0035(18) -0.0030(18) -0.0031(17)
C50 0.0326(17) 0.0339(18) 0.0301(16) 0.0011(14) 0.0066(13) -0.0021(14)
C51 0.0340(18) 0.043(2) 0.0353(18) 0.0058(15) 0.0095(14) -0.0014(15)
C52 0.0326(19) 0.065(3) 0.043(2) 0.0096(19) 0.0072(16) -0.0073(18)
C53 0.050(2) 0.051(2) 0.046(2) 0.0032(18) 0.0070(18) -0.0225(19)
C54 0.057(2) 0.038(2) 0.040(2) 0.0004(16) 0.0102(17) -0.0115(17)
C55 0.0419(19) 0.0352(19) 0.0329(17) 0.0022(14) 0.0077(15) -0.0036(15)
C56 0.047(2) 0.0363(19) 0.056(2) -0.0007(17) 0.0084(18) 0.0068(17)
C57 0.043(2) 0.054(2) 0.060(2) 0.0087(19) 0.0201(19) 0.0091(18)
C58 0.070(3) 0.045(2) 0.051(2) -0.0117(18) 0.018(2) -0.020(2)

loop_
_atom_type_symbol
_atom_type_description
_atom_type_scat_dispersion_real
_atom_type_scat_dispersion_imag
_atom_type_scat_source
C C 0.0033 0.0016 'International Tables Vol C Tables 4.2.6.8 and 6.1.1.4'
H H 0.0000 0.0000 'International Tables Vol C Tables 4.2.6.8 and 6.1.1.4'
O O 0.0106 0.0060 'International Tables Vol C Tables 4.2.6.8 and 6.1.1.4'
Cu Cu 0.3201 1.2651 'International Tables Vol C Tables 4.2.6.8 and 6.1.1.4'

loop_
_geom_angle_atom_site_label_1
_geom_angle_atom_site_label_2
_geom_angle_atom_site_label_3
_geom_angle
_geom_angle_site_symmetry_1
_geom_angle_site_symmetry_3
O2 Cu1 O2 180.00(13) 3_665 .
O2 Cu1 O3 91.70(9) 3_665 3_665
O2 Cu1 O3 88.30(9) . 3_665
O2 Cu1 O3 88.30(9) 3_665 .
O2 Cu1 O3 91.70(9) . .
O3 Cu1 O3 180.00(15) 3_665 .
C1 O2 Cu1 127.8(2) . .
C58 O3 Cu1 131.4(2) . .
O1 C1 O2 126.5(3) . .
O1 C1 C2 122.4(3) . .
O2 C1 C2 110.7(3) . .
C3 C2 C7 120.0(3) . .
C3 C2 C1 118.2(3) . .
C7 C2 C1 121.4(3) . .
C4 C3 C2 118.9(3) . .
C4 C3 C12 121.1(3) . .
C2 C3 C12 120.0(3) . .
C3 C4 C5 122.4(3) . .
C4 C5 C6 116.8(3) . .
C4 C5 C8 122.5(3) . .
C6 C5 C8 120.7(3) . .
C7 C6 C5 122.3(3) . .
C6 C7 C2 119.0(3) . .
C6 C7 C35 120.2(3) . .
C2 C7 C35 120.8(3) . .
C9 C8 C11 109.7(3) . .
C9 C8 C5 109.2(3) . .
C11 C8 C5 109.5(3) . .
C9 C8 C10 108.4(3) . .
C11 C8 C10 106.9(3) . .
C5 C8 C10 113.1(3) . .
C3 C12 C13 114.9(3) . .
C14 C13 C18 120.2(3) . .
C14 C13 C12 119.2(3) . .
C18 C13 C12 120.6(3) . .
C15 C14 C13 119.1(3) . .
C15 C14 C27 119.4(3) . .
C13 C14 C27 121.4(3) . .
C16 C15 C14 121.0(3) . .
C15 C16 C17 119.8(3) . .
C16 C17 C18 120.7(3) . .
C17 C18 C13 119.0(3) . .
C17 C18 C19 118.6(3) . .
C13 C18 C19 122.3(3) . .
C20 C19 C24 119.4(3) . .
C20 C19 C18 118.9(3) . .
C24 C19 C18 121.6(3) . .
C21 C20 C19 118.7(3) . .
C21 C20 C26 118.6(3) . .
C19 C20 C26 122.7(3) . .
C30 C31 C32 121.1(4) . .
C31 C32 C27 119.6(4) . .
C31 C32 C33 118.0(3) . .
C27 C32 C33 122.4(3) . .
C7 C35 C36 114.7(2) . .
C37 C36 C41 119.3(3) . .
C37 C36 C35 120.3(3) . .
C41 C36 C35 120.4(3) . .
C38 C37 C36 119.7(3) . .
C38 C37 C50 119.0(3) . .
C36 C37 C50 121.2(3) . .
C39 C38 C37 120.5(3) . .
C40 C39 C38 119.9(3) . .
C39 C40 C41 121.0(3) . .
C22 C21 C20 122.0(4) . .
C21 C22 C23 119.6(4) . .
C22 C23 C24 121.7(4) . .
C23 C24 C19 118.6(4) . .
C23 C24 C25 119.0(3) . .
C19 C24 C25 122.5(3) . .
C28 C27 C32 119.3(3) . .
C28 C27 C14 119.4(3) . .
C32 C27 C14 121.3(3) . .
C29 C28 C27 119.0(3) . .
C29 C28 C34 119.2(3) . .
C27 C28 C34 121.8(3) . .
C30 C29 C28 121.8(4) . .
C29 C30 C31 119.1(3) . .
C40 C41 C36 119.5(3) . .
C40 C41 C42 118.3(3) . .
C36 C41 C42 122.0(3) . .
C43 C42 C47 120.0(3) . .
C43 C42 C41 121.3(3) . .
C47 C42 C41 118.6(3) . .
C44 C43 C42 118.5(3) . .
C44 C43 C49 119.1(3) . .
C42 C43 C49 122.4(3) . .
C45 C44 C43 121.5(4) . .
C46 C45 C44 119.9(4) . .
C45 C46 C47 120.9(4) . .
C46 C47 C42 119.2(3) . .
C46 C47 C48 118.8(3) . .
C42 C47 C48 122.0(3) . .
C51 C50 C55 120.4(3) . .
C51 C50 C37 121.1(3) . .
C55 C50 C37 118.5(3) . .
C50 C51 C52 118.6(3) . .
C50 C51 C57 121.6(3) . .
C52 C51 C57 119.8(3) . .
C53 C52 C51 120.7(3) . .
C52 C53 C54 120.3(3) . .
C53 C54 C55 120.9(4) . .
C54 C55 C50 118.9(3) . .
C54 C55 C56 118.8(3) . .
C50 C55 C56 122.3(3) . .

loop_
_geom_bond_atom_site_label_1
_geom_bond_atom_site_label_2
_geom_bond_distance
_geom_bond_site_symmetry_2
Cu1 O2 1.893(2) 3_665
Cu1 O2 1.893(2) .
Cu1 O3 1.950(2) 3_665
Cu1 O3 1.950(2) .
O1 C1 1.199(4) .
O2 C1 1.295(3) .
O3 C58 1.404(4) .
C1 C2 1.531(4) .
C2 C3 1.400(4) .
C2 C7 1.401(4) .
C3 C4 1.389(4) .
C3 C12 1.515(4) .
C4 C5 1.398(4) .
C5 C6 1.401(4) .
C5 C8 1.532(4) .
C6 C7 1.385(4) .
C7 C35 1.518(4) .
C8 C9 1.524(5) .
C8 C11 1.528(5) .
C8 C10 1.538(5) .
C12 C13 1.516(4) .
C13 C14 1.398(4) .
C13 C18 1.408(4) .
C14 C15 1.395(5) .
C14 C27 1.507(5) .
C15 C16 1.378(5) .
C16 C17 1.388(5) .
C17 C18 1.394(5) .
C18 C19 1.503(5) .
C19 C20 1.411(5) .
C19 C24 1.414(5) .
C20 C21 1.398(5) .
C20 C26 1.495(5) .
C31 C30 1.382(6) .
C31 C32 1.391(5) .
C32 C27 1.405(5) .
C32 C33 1.508(5) .
C34 C28 1.507(5) .
C35 C36 1.526(4) .
C36 C37 1.404(4) .
C36 C41 1.408(4) .
C37 C38 1.396(4) .
C37 C50 1.502(4) .
C38 C39 1.389(5) .
C39 C40 1.374(5) .
C40 C41 1.395(5) .
C21 C22 1.361(6) .
C22 C23 1.368(6) .
C23 C24 1.402(5) .
C24 C25 1.501(5) .
C27 C28 1.403(5) .
C28 C29 1.395(5) .
C29 C30 1.371(6) .
C41 C42 1.508(4) .
C42 C43 1.404(5) .
C42 C47 1.406(5) .
C43 C44 1.388(5) .
C43 C49 1.501(5) .
C44 C45 1.381(6) .
C45 C46 1.367(6) .
C46 C47 1.392(5) .
C47 C48 1.499(5) .
C50 C51 1.400(5) .
C50 C55 1.404(4) .
C51 C52 1.402(5) .
C51 C57 1.503(5) .
C52 C53 1.371(6) .
C53 C54 1.378(5) .
C54 C55 1.388(5) .
C55 C56 1.506(5) .

loop_
_geom_torsion_atom_site_label_1
_geom_torsion_atom_site_label_2
_geom_torsion_atom_site_label_3
_geom_torsion_atom_site_label_4
_geom_torsion
_geom_torsion_site_symmetry_1
O2 Cu1 O2 C1 9(100) 3_665
O3 Cu1 O2 C1 -179.8(3) 3_665
O3 Cu1 O2 C1 0.2(3) .
O2 Cu1 O3 C58 7.5(4) 3_665
O2 Cu1 O3 C58 -172.5(4) .
O3 Cu1 O3 C58 42(100) 3_665
Cu1 O2 C1 O1 22.2(5) .
Cu1 O2 C1 C2 -150.5(2) .
O1 C1 C2 C3 -60.5(4) .
O2 C1 C2 C3 112.6(3) .
O1 C1 C2 C7 126.7(3) .
O2 C1 C2 C7 -60.3(4) .
C7 C2 C3 C4 5.5(4) .
C1 C2 C3 C4 -167.4(3) .
C7 C2 C3 C12 -173.3(3) .
C1 C2 C3 C12 13.8(4) .
C2 C3 C4 C5 0.3(4) .
C12 C3 C4 C5 179.1(3) .
C3 C4 C5 C6 -5.4(5) .
C3 C4 C5 C8 174.8(3) .
C4 C5 C6 C7 5.0(4) .
C8 C5 C6 C7 -175.2(3) .
C5 C6 C7 C2 0.5(4) .
C5 C6 C7 C35 -179.5(3) .
C3 C2 C7 C6 -5.9(4) .
C1 C2 C7 C6 166.8(3) .
C3 C2 C7 C35 174.1(3) .
C1 C2 C7 C35 -13.2(4) .
C4 C5 C8 C9 112.2(4) .
C6 C5 C8 C9 -67.5(4) .
C4 C5 C8 C11 -127.7(3) .
C6 C5 C8 C11 52.6(4) .
C4 C5 C8 C10 -8.6(4) .
C6 C5 C8 C10 171.7(3) .
C4 C3 C12 C13 21.7(4) .
C2 C3 C12 C13 -159.5(3) .
C3 C12 C13 C14 80.9(4) .
C3 C12 C13 C18 -99.9(3) .
C18 C13 C14 C15 2.6(5) .
C12 C13 C14 C15 -178.1(3) .
C18 C13 C14 C27 -173.7(3) .
C12 C13 C14 C27 5.6(4) .
C13 C14 C15 C16 0.9(5) .
C27 C14 C15 C16 177.2(3) .
C14 C15 C16 C17 -3.1(5) .
C15 C16 C17 C18 1.7(5) .
C16 C17 C18 C13 1.7(5) .
C16 C17 C18 C19 -175.8(3) .
C14 C13 C18 C17 -3.9(5) .
C12 C13 C18 C17 176.9(3) .
C14 C13 C18 C19 173.6(3) .
C12 C13 C18 C19 -5.7(5) .
C17 C18 C19 C20 106.8(4) .
C13 C18 C19 C20 -70.7(4) .
C17 C18 C19 C24 -71.3(4) .
C13 C18 C19 C24 111.3(4) .
C24 C19 C20 C21 2.8(5) .
C18 C19 C20 C21 -175.3(3) .
C24 C19 C20 C26 -178.5(3) .
C18 C19 C20 C26 3.4(5) .
C30 C31 C32 C27 0.2(6) .
C30 C31 C32 C33 -179.8(4) .
C6 C7 C35 C36 46.9(4) .
C2 C7 C35 C36 -133.1(3) .
C7 C35 C36 C37 64.2(4) .
C7 C35 C36 C41 -118.3(3) .
C41 C36 C37 C38 3.2(4) .
C35 C36 C37 C38 -179.2(3) .
C41 C36 C37 C50 -173.2(3) .
C35 C36 C37 C50 4.3(4) .
C36 C37 C38 C39 -0.2(5) .
C50 C37 C38 C39 176.3(3) .
C37 C38 C39 C40 -2.4(5) .
C38 C39 C40 C41 2.0(5) .
C19 C20 C21 C22 -1.3(6) .
C26 C20 C21 C22 179.9(4) .
C20 C21 C22 C23 -0.3(6) .
C21 C22 C23 C24 0.4(6) .
C22 C23 C24 C19 1.1(5) .
C22 C23 C24 C25 -178.6(4) .
C20 C19 C24 C23 -2.6(5) .
C18 C19 C24 C23 175.4(3) .
C20 C19 C24 C25 177.0(3) .
C18 C19 C24 C25 -4.9(5) .
C31 C32 C27 C28 -0.8(5) .
C33 C32 C27 C28 179.2(3) .
C31 C32 C27 C14 -179.9(3) .
C33 C32 C27 C14 0.1(5) .
C15 C14 C27 C28 -96.3(4) .
C13 C14 C27 C28 80.0(4) .
C15 C14 C27 C32 82.9(4) .
C13 C14 C27 C32 -100.9(4) .
C32 C27 C28 C29 0.6(5) .
C14 C27 C28 C29 179.7(3) .
C32 C27 C28 C34 -179.2(3) .
C14 C27 C28 C34 0.0(5) .
C27 C28 C29 C30 0.3(6) .
C34 C28 C29 C30 -180.0(4) .
C28 C29 C30 C31 -0.9(6) .
C32 C31 C30 C29 0.7(6) .
C39 C40 C41 C36 1.0(5) .
C39 C40 C41 C42 -174.7(3) .
C37 C36 C41 C40 -3.6(4) .
C35 C36 C41 C40 178.8(3) .
C37 C36 C41 C42 172.0(3) .
C35 C36 C41 C42 -5.6(4) .
C40 C41 C42 C43 -76.6(4) .
C36 C41 C42 C43 107.7(4) .
C40 C41 C42 C47 101.2(4) .
C36 C41 C42 C47 -74.4(4) .
C47 C42 C43 C44 -0.6(5) .
C41 C42 C43 C44 177.2(3) .
C47 C42 C43 C49 178.6(3) .
C41 C42 C43 C49 -3.6(5) .
C42 C43 C44 C45 1.0(5) .
C49 C43 C44 C45 -178.3(4) .
C43 C44 C45 C46 -0.5(6) .
C44 C45 C46 C47 -0.2(6) .
C45 C46 C47 C42 0.6(6) .
C45 C46 C47 C48 -179.3(4) .
C43 C42 C47 C46 -0.1(5) .
C41 C42 C47 C46 -178.0(3) .
C43 C42 C47 C48 179.7(3) .
C41 C42 C47 C48 1.8(5) .
C38 C37 C50 C51 81.7(4) .
C36 C37 C50 C51 -101.8(4) .
C38 C37 C50 C55 -98.6(4) .
C36 C37 C50 C55 77.8(4) .
C55 C50 C51 C52 -4.0(5) .
C37 C50 C51 C52 175.6(3) .
C55 C50 C51 C57 174.6(3) .
C37 C50 C51 C57 -5.7(5) .
C50 C51 C52 C53 2.1(5) .
C57 C51 C52 C53 -176.6(3) .
C51 C52 C53 C54 0.9(5) .
C52 C53 C54 C55 -2.0(5) .
C53 C54 C55 C50 0.1(5) .
C53 C54 C55 C56 178.5(3) .
C51 C50 C55 C54 3.0(5) .
C37 C50 C55 C54 -176.7(3) .
C51 C50 C55 C56 -175.4(3) .
C37 C50 C55 C56 4.9(5) .
